data_4085294
loop_
_publ_author_name
'Kotyk, Christopher M.'
'MacDonald, Matthew R.'
'Ziller, Joseph W.'
'Evans, William J.'

_publ_section_title
;
 Reactivity of the Ln2+Complexes [K(2.2.2-cryptand)][(C5H4SiMe3)3Ln]:
 Reduction of Naphthalene and Biphenyl
;
_journal_issue 11
_journal_name_full Organometallics
_journal_page_first 2287
_journal_paper_doi 10.1021/om501063h
_journal_volume 34
_journal_year 2015
_chemical_formula_sum 'C48 H69 B K N2 O7.5'
_chemical_formula_weight 843.96
_chemical_name_systematic
; 
 ? 
;
_space_group_crystal_system triclinic
_space_group_IT_number 2
_space_group_name_Hall '-P 1'
_space_group_name_H-M_alt 'P -1'
_symmetry_space_group_name_Hall '-P 1'
_symmetry_space_group_name_H-M 'P -1'
_atom_sites_solution_hydrogens geom
_atom_sites_solution_primary direct
_atom_sites_solution_secondary difmap
_audit_creation_method SHELXL-2013
_cell_angle_alpha 87.8620(8)
_cell_angle_beta 76.9109(8)
_cell_angle_gamma 84.6246(8)
_cell_formula_units_Z 4
_cell_length_a 13.7425(9)
_cell_length_b 14.5093(9)
_cell_length_c 24.4622(15)
_cell_measurement_reflns_used 9912
_cell_measurement_temperature 88(2)
_cell_measurement_theta_max 27.76
_cell_measurement_theta_min 2.20
_cell_volume 4729.3(5)
_computing_cell_refinement 'Bruker SAINT 8.32b, 2012'
_computing_data_collection 'Bruker APEX2 2013.6-2, 2013'
_computing_data_reduction 'Bruker SAINT 8.32b, 2012'
_computing_molecular_graphics 'Bruker SHELXTL'
_computing_publication_material 'Bruker SHELXTL'
_computing_structure_refinement 'SHELXL-2013 (Sheldrick, 2013)'
_computing_structure_solution 'Bruker SHELXTL 2013/1'
_diffrn_ambient_temperature 88(2)
_diffrn_measured_fraction_theta_full 0.998
_diffrn_measured_fraction_theta_max 0.997
_diffrn_measurement_device_type 'Bruker SMART APEX II CCD'
_diffrn_measurement_method '\f and \w scans'
_diffrn_radiation_type MoK\a
_diffrn_radiation_wavelength 0.71073
_diffrn_reflns_av_R_equivalents 0.0329
_diffrn_reflns_av_unetI/netI 0.0419
_diffrn_reflns_Laue_measured_fraction_full 0.998
_diffrn_reflns_Laue_measured_fraction_max 0.997
_diffrn_reflns_limit_h_max 16
_diffrn_reflns_limit_h_min -16
_diffrn_reflns_limit_k_max 17
_diffrn_reflns_limit_k_min -17
_diffrn_reflns_limit_l_max 29
_diffrn_reflns_limit_l_min -29
_diffrn_reflns_number 49191
_diffrn_reflns_point_group_measured_fraction_full 0.998
_diffrn_reflns_point_group_measured_fraction_max 0.997
_diffrn_reflns_theta_full 25.242
_diffrn_reflns_theta_max 25.682
_diffrn_reflns_theta_min 1.410
_diffrn_source 'fine-focus sealed tube'
_exptl_absorpt_coefficient_mu 0.164
_exptl_absorpt_correction_T_max 0.8621
_exptl_absorpt_correction_T_min 0.8141
_exptl_absorpt_correction_type multi-scan
_exptl_absorpt_process_details 'Bruker SADABS 2012/1'
_exptl_crystal_colour purple
_exptl_crystal_density_diffrn 1.185
_exptl_crystal_density_meas not_measured
_exptl_crystal_density_method not_measured
_exptl_crystal_description parallelpiped
_exptl_crystal_F_000 1820
_exptl_crystal_size_max 0.492
_exptl_crystal_size_mid 0.291
_exptl_crystal_size_min 0.226
_refine_diff_density_max 1.178
_refine_diff_density_min -0.649
_refine_diff_density_rms 0.087
_refine_ls_extinction_method none
_refine_ls_goodness_of_fit_ref 1.050
_refine_ls_hydrogen_treatment constr
_refine_ls_matrix_type full
_refine_ls_number_parameters 1074
_refine_ls_number_reflns 17929
_refine_ls_number_restraints 0
_refine_ls_restrained_S_all 1.050
_refine_ls_R_factor_all 0.0930
_refine_ls_R_factor_gt 0.0711
_refine_ls_shift/su_max 0.001
_refine_ls_shift/su_mean 0.000
_refine_ls_structure_factor_coef Fsqd
_refine_ls_weighting_details 'w=1/[\s^2^(Fo^2^)+(0.1114P)^2^+5.8931P] where P=(Fo^2^+2Fc^2^)/3'
_refine_ls_weighting_scheme calc
_refine_ls_wR_factor_gt 0.1886
_refine_ls_wR_factor_ref 0.2074
_reflns_Friedel_coverage 0.000
_reflns_number_gt 13571
_reflns_number_total 17929
_reflns_threshold_expression 'I > 2\s(I)'
_cod_data_source_file om501063h_si_002.cif
_cod_data_source_block cmk9
_cod_depositor_comments 'Adding full bibliography for 4085286--4085294.cif.'
_cod_original_formula_sum 'C48 H69 B K N2 O7.50'
_cod_database_code 4085294
_shelx_space_group_comment
; 
The symmetry employed for this shelxl refinement is uniquely defined 
by the following loop, which should always be used as a source of 
symmetry information in preference to the above space-group names. 
They are only intended as comments. 
;
_shelx_estimated_absorpt_t_min 0.924
_shelx_estimated_absorpt_t_max 0.964
_shelxl_version_number 2013-3

loop_
_space_group_symop_operation_xyz
'x, y, z'
'-x, -y, -z'

loop_
_atom_site_label
_atom_site_type_symbol
_atom_site_fract_x
_atom_site_fract_y
_atom_site_fract_z
_atom_site_U_iso_or_equiv
_atom_site_adp_type
_atom_site_occupancy
_atom_site_site_symmetry_order
_atom_site_calc_flag
_atom_site_refinement_flags_posn
_atom_site_refinement_flags_adp
K1 K 1.19277(4) -0.66002(4) 0.14656(2) 0.01832(15) Uani 1 1 d . .
O1 O 1.14246(16) -0.82335(14) 0.20678(9) 0.0292(5) Uani 1 1 d . .
O2 O 1.17279(15) -0.66584(13) 0.26627(8) 0.0210(4) Uani 1 1 d . .
O3 O 1.32428(16) -0.74328(16) 0.05371(9) 0.0313(5) Uani 1 1 d . .
O4 O 1.39130(15) -0.61267(14) 0.11728(9) 0.0247(5) Uani 1 1 d . .
O5 O 1.02098(16) -0.63067(17) 0.10052(9) 0.0309(5) Uani 1 1 d . .
O6 O 1.09744(14) -0.48089(15) 0.14131(9) 0.0258(5) Uani 1 1 d . .
N1 N 1.1277(2) -0.8167(2) 0.08961(11) 0.0345(7) Uani 1 1 d . .
N2 N 1.25464(19) -0.50094(16) 0.20565(10) 0.0210(5) Uani 1 1 d . .
C1 C 1.1278(3) -0.9001(3) 0.12428(15) 0.0416(9) Uani 1 1 d . .
H1A H 1.1978 -0.9277 0.1200 0.050 Uiso 1 1 calc R U
H1B H 1.0897 -0.9454 0.1105 0.050 Uiso 1 1 calc R U
C2 C 1.0827(3) -0.8840(2) 0.18615(15) 0.0367(8) Uani 1 1 d . .
H2A H 1.0129 -0.8558 0.1913 0.044 Uiso 1 1 calc R U
H2B H 1.0818 -0.9437 0.2072 0.044 Uiso 1 1 calc R U
C3 C 1.1089(3) -0.8129(2) 0.26596(13) 0.0312(7) Uani 1 1 d . .
H3A H 1.1059 -0.8746 0.2847 0.037 Uiso 1 1 calc R U
H3B H 1.0408 -0.7803 0.2748 0.037 Uiso 1 1 calc R U
C4 C 1.1803(2) -0.7584(2) 0.28696(12) 0.0263(7) Uani 1 1 d . .
H4A H 1.1637 -0.7590 0.3285 0.032 Uiso 1 1 calc R U
H4B H 1.2497 -0.7868 0.2740 0.032 Uiso 1 1 calc R U
C5 C 1.2355(3) -0.6100(2) 0.28774(13) 0.0287(7) Uani 1 1 d . .
H5A H 1.3066 -0.6339 0.2749 0.034 Uiso 1 1 calc R U
H5B H 1.2181 -0.6121 0.3293 0.034 Uiso 1 1 calc R U
C6 C 1.2201(3) -0.5117(2) 0.26683(12) 0.0300(7) Uani 1 1 d . .
H6A H 1.1479 -0.4906 0.2777 0.036 Uiso 1 1 calc R U
H6B H 1.2566 -0.4714 0.2855 0.036 Uiso 1 1 calc R U
C7 C 1.2000(3) -0.8341(3) 0.03532(15) 0.0461(10) Uani 1 1 d . .
H7A H 1.1857 -0.7861 0.0077 0.055 Uiso 1 1 calc R U
H7B H 1.1901 -0.8948 0.0213 0.055 Uiso 1 1 calc R U
C8 C 1.3076(3) -0.8337(3) 0.03926(16) 0.0443(10) Uani 1 1 d . .
H8A H 1.3221 -0.8792 0.0682 0.053 Uiso 1 1 calc R U
H8B H 1.3526 -0.8513 0.0028 0.053 Uiso 1 1 calc R U
C9 C 1.4269(2) -0.7385(2) 0.05430(15) 0.0345(8) Uani 1 1 d . .
H9A H 1.4701 -0.7615 0.0185 0.041 Uiso 1 1 calc R U
H9B H 1.4443 -0.7775 0.0853 0.041 Uiso 1 1 calc R U
C10 C 1.4433(2) -0.6401(3) 0.06209(14) 0.0321(8) Uani 1 1 d . .
H10A H 1.5159 -0.6336 0.0571 0.038 Uiso 1 1 calc R U
H10B H 1.4180 -0.6000 0.0338 0.038 Uiso 1 1 calc R U
C11 C 1.4089(2) -0.5211(2) 0.12896(15) 0.0299(7) Uani 1 1 d . .
H11A H 1.3775 -0.4760 0.1053 0.036 Uiso 1 1 calc R U
H11B H 1.4819 -0.5145 0.1203 0.036 Uiso 1 1 calc R U
C12 C 1.3648(2) -0.5018(2) 0.19002(14) 0.0299(7) Uani 1 1 d . .
H12A H 1.3940 -0.5495 0.2131 0.036 Uiso 1 1 calc R U
H12B H 1.3840 -0.4410 0.1990 0.036 Uiso 1 1 calc R U
C13 C 1.0255(3) -0.7892(3) 0.08018(15) 0.0413(9) Uani 1 1 d . .
H13A H 0.9760 -0.7974 0.1159 0.050 Uiso 1 1 calc R U
H13B H 1.0117 -0.8317 0.0527 0.050 Uiso 1 1 calc R U
C14 C 1.0097(3) -0.6920(3) 0.05938(14) 0.0418(9) Uani 1 1 d . .
H14A H 1.0593 -0.6819 0.0239 0.050 Uiso 1 1 calc R U
H14B H 0.9417 -0.6807 0.0519 0.050 Uiso 1 1 calc R U
C15 C 0.9975(2) -0.5356(3) 0.08483(16) 0.0383(9) Uani 1 1 d . .
H15A H 0.9301 -0.5286 0.0763 0.046 Uiso 1 1 calc R U
H15B H 1.0469 -0.5186 0.0506 0.046 Uiso 1 1 calc R U
C16 C 0.9998(2) -0.4741(2) 0.13042(16) 0.0357(8) Uani 1 1 d . .
H16A H 0.9808 -0.4095 0.1199 0.043 Uiso 1 1 calc R U
H16B H 0.9507 -0.4913 0.1647 0.043 Uiso 1 1 calc R U
C17 C 1.1023(2) -0.4164(2) 0.18319(13) 0.0291(7) Uani 1 1 d . .
H17A H 1.0617 -0.4355 0.2199 0.035 Uiso 1 1 calc R U
H17B H 1.0745 -0.3542 0.1733 0.035 Uiso 1 1 calc R U
C18 C 1.2090(2) -0.4131(2) 0.18701(13) 0.0256(7) Uani 1 1 d . .
H18A H 1.2489 -0.3957 0.1497 0.031 Uiso 1 1 calc R U
H18B H 1.2121 -0.3641 0.2135 0.031 Uiso 1 1 calc R U
K2 K 0.80692(4) 0.18862(4) 0.34691(2) 0.01498(15) Uani 1 1 d . .
O7 O 0.90890(14) 0.01933(13) 0.36987(8) 0.0207(4) Uani 1 1 d . .
O8 O 0.97708(15) 0.18499(14) 0.39491(8) 0.0224(4) Uani 1 1 d . .
O9 O 0.81905(15) 0.18086(13) 0.22988(8) 0.0190(4) Uani 1 1 d . .
O10 O 0.82624(15) 0.35223(13) 0.27754(8) 0.0231(5) Uani 1 1 d . .
O11 O 0.61181(14) 0.12953(13) 0.37796(8) 0.0187(4) Uani 1 1 d . .
O12 O 0.67048(14) 0.27269(13) 0.43690(8) 0.0207(4) Uani 1 1 d . .
N3 N 0.76292(17) 0.01494(15) 0.29807(9) 0.0176(5) Uani 1 1 d . .
N4 N 0.85341(18) 0.36399(17) 0.39170(10) 0.0222(5) Uani 1 1 d . .
C19 C 0.8111(2) -0.06621(19) 0.32332(12) 0.0222(6) Uani 1 1 d . .
H19A H 0.8158 -0.1202 0.2990 0.027 Uiso 1 1 calc R U
H19B H 0.7676 -0.0807 0.3602 0.027 Uiso 1 1 calc R U
C20 C 0.9143(2) -0.0533(2) 0.33158(12) 0.0236(6) Uani 1 1 d . .
H20A H 0.9432 -0.1115 0.3463 0.028 Uiso 1 1 calc R U
H20B H 0.9587 -0.0381 0.2951 0.028 Uiso 1 1 calc R U
C21 C 1.0004(2) 0.0204(2) 0.38839(13) 0.0252(7) Uani 1 1 d . .
H21A H 1.0572 0.0239 0.3555 0.030 Uiso 1 1 calc R U
H21B H 1.0122 -0.0374 0.4096 0.030 Uiso 1 1 calc R U
C22 C 0.9949(2) 0.1019(2) 0.42498(13) 0.0273(7) Uani 1 1 d . .
H22A H 0.9400 0.0970 0.4588 0.033 Uiso 1 1 calc R U
H22B H 1.0586 0.1026 0.4373 0.033 Uiso 1 1 calc R U
C23 C 0.9862(2) 0.2647(2) 0.42571(13) 0.0276(7) Uani 1 1 d . .
H23A H 1.0562 0.2644 0.4300 0.033 Uiso 1 1 calc R U
H23B H 0.9419 0.2619 0.4637 0.033 Uiso 1 1 calc R U
C24 C 0.9584(2) 0.3526(2) 0.39632(14) 0.0274(7) Uani 1 1 d . .
H24A H 0.9719 0.4058 0.4169 0.033 Uiso 1 1 calc R U
H24B H 1.0021 0.3540 0.3581 0.033 Uiso 1 1 calc R U
C25 C 0.8057(2) 0.01735(19) 0.23716(11) 0.0223(6) Uani 1 1 d . .
H25A H 0.7821 -0.0344 0.2198 0.027 Uiso 1 1 calc R U
H25B H 0.8796 0.0070 0.2307 0.027 Uiso 1 1 calc R U
C26 C 0.7793(2) 0.10661(19) 0.20791(12) 0.0219(6) Uani 1 1 d . .
H26A H 0.8077 0.1019 0.1670 0.026 Uiso 1 1 calc R U
H26B H 0.7056 0.1183 0.2140 0.026 Uiso 1 1 calc R U
C27 C 0.7930(2) 0.2668(2) 0.20384(12) 0.0242(6) Uani 1 1 d . .
H27A H 0.7204 0.2846 0.2169 0.029 Uiso 1 1 calc R U
H27B H 0.8078 0.2597 0.1626 0.029 Uiso 1 1 calc R U
C28 C 0.8512(3) 0.3400(2) 0.21820(12) 0.0277(7) Uani 1 1 d . .
H28A H 0.9239 0.3219 0.2055 0.033 Uiso 1 1 calc R U
H28B H 0.8352 0.3988 0.1990 0.033 Uiso 1 1 calc R U
C29 C 0.8806(2) 0.4225(2) 0.29277(13) 0.0267(7) Uani 1 1 d . .
H29A H 0.8726 0.4792 0.2699 0.032 Uiso 1 1 calc R U
H29B H 0.9529 0.4013 0.2858 0.032 Uiso 1 1 calc R U
C30 C 0.8408(2) 0.4430(2) 0.35404(13) 0.0264(7) Uani 1 1 d . .
H30A H 0.8754 0.4946 0.3640 0.032 Uiso 1 1 calc R U
H30B H 0.7685 0.4638 0.3602 0.032 Uiso 1 1 calc R U
C31 C 0.6536(2) 0.0094(2) 0.30982(13) 0.0235(6) Uani 1 1 d . .
H31A H 0.6401 -0.0545 0.3030 0.028 Uiso 1 1 calc R U
H31B H 0.6253 0.0512 0.2833 0.028 Uiso 1 1 calc R U
C32 C 0.6010(2) 0.0352(2) 0.36903(13) 0.0246(6) Uani 1 1 d . .
H32A H 0.5290 0.0254 0.3753 0.030 Uiso 1 1 calc R U
H32B H 0.6303 -0.0047 0.3960 0.030 Uiso 1 1 calc R U
C33 C 0.5609(2) 0.1557(2) 0.43378(12) 0.0213(6) Uani 1 1 d . .
H33A H 0.5914 0.1189 0.4614 0.026 Uiso 1 1 calc R U
H33B H 0.4895 0.1434 0.4404 0.026 Uiso 1 1 calc R U
C34 C 0.5688(2) 0.2565(2) 0.44078(12) 0.0208(6) Uani 1 1 d . .
H34A H 0.5428 0.2929 0.4113 0.025 Uiso 1 1 calc R U
H34B H 0.5277 0.2766 0.4778 0.025 Uiso 1 1 calc R U
C35 C 0.6784(2) 0.3672(2) 0.44894(13) 0.0255(7) Uani 1 1 d . .
H35A H 0.6362 0.3829 0.4865 0.031 Uiso 1 1 calc R U
H35B H 0.6544 0.4086 0.4208 0.031 Uiso 1 1 calc R U
C36 C 0.7858(2) 0.3807(2) 0.44756(13) 0.0272(7) Uani 1 1 d . .
H36A H 0.7901 0.4448 0.4588 0.033 Uiso 1 1 calc R U
H36B H 0.8091 0.3381 0.4754 0.033 Uiso 1 1 calc R U
B1 B 0.7625(2) -0.2752(2) 0.47766(13) 0.0177(6) Uani 1 1 d . .
C37 C 0.7695(2) -0.37001(19) 0.51690(11) 0.0175(6) Uani 1 1 d . .
C38 C 0.8601(2) -0.41960(19) 0.52176(11) 0.0161(5) Uani 1 1 d . .
H38A H 0.9212 -0.3985 0.5009 0.019 Uiso 1 1 calc R U
C39 C 0.8643(2) -0.49843(19) 0.55588(11) 0.0174(6) Uani 1 1 d . .
H39A H 0.9275 -0.5292 0.5581 0.021 Uiso 1 1 calc R U
C40 C 0.7768(2) -0.53213(19) 0.58666(11) 0.0187(6) Uani 1 1 d . .
H40A H 0.7794 -0.5865 0.6094 0.022 Uiso 1 1 calc R U
C41 C 0.6859(2) -0.4853(2) 0.58366(12) 0.0231(6) Uani 1 1 d . .
H41A H 0.6253 -0.5068 0.6049 0.028 Uiso 1 1 calc R U
C42 C 0.6831(2) -0.4065(2) 0.54948(12) 0.0231(6) Uani 1 1 d . .
H42A H 0.6195 -0.3758 0.5481 0.028 Uiso 1 1 calc R U
C43 C 0.7515(2) -0.1832(2) 0.51658(11) 0.0189(6) Uani 1 1 d . .
C44 C 0.7176(2) -0.1843(2) 0.57530(12) 0.0234(6) Uani 1 1 d . .
H44A H 0.7043 -0.2420 0.5939 0.028 Uiso 1 1 calc R U
C45 C 0.7026(2) -0.1048(2) 0.60749(13) 0.0291(7) Uani 1 1 d . .
H45A H 0.6798 -0.1092 0.6471 0.035 Uiso 1 1 calc R U
C46 C 0.7208(2) -0.0192(2) 0.58191(14) 0.0300(7) Uani 1 1 d . .
H46A H 0.7095 0.0354 0.6035 0.036 Uiso 1 1 calc R U
C47 C 0.7559(2) -0.0150(2) 0.52422(14) 0.0271(7) Uani 1 1 d . .
H47A H 0.7695 0.0429 0.5060 0.032 Uiso 1 1 calc R U
C48 C 0.7713(2) -0.0952(2) 0.49280(12) 0.0224(6) Uani 1 1 d . .
H48A H 0.7965 -0.0903 0.4534 0.027 Uiso 1 1 calc R U
C49 C 0.8650(2) -0.2751(2) 0.42687(11) 0.0202(6) Uani 1 1 d . .
C50 C 0.9549(2) -0.2472(2) 0.43629(12) 0.0249(7) Uani 1 1 d . .
H50A H 0.9540 -0.2214 0.4715 0.030 Uiso 1 1 calc R U
C51 C 1.0452(2) -0.2556(2) 0.39642(13) 0.0289(7) Uani 1 1 d . .
H51A H 1.1046 -0.2377 0.4052 0.035 Uiso 1 1 calc R U
C52 C 1.0482(2) -0.2900(2) 0.34419(15) 0.0346(8) Uani 1 1 d . .
H52A H 1.1096 -0.2966 0.3168 0.042 Uiso 1 1 calc R U
C53 C 0.9612(3) -0.3146(2) 0.33231(14) 0.0339(8) Uani 1 1 d . .
H53A H 0.9624 -0.3370 0.2961 0.041 Uiso 1 1 calc R U
C54 C 0.8705(2) -0.3071(2) 0.37285(12) 0.0261(7) Uani 1 1 d . .
H54A H 0.8114 -0.3242 0.3634 0.031 Uiso 1 1 calc R U
C55 C 0.6641(2) -0.2744(2) 0.44935(11) 0.0213(6) Uani 1 1 d . .
C56 C 0.6342(2) -0.3564(2) 0.43187(13) 0.0296(7) Uani 1 1 d . .
H56A H 0.6720 -0.4131 0.4369 0.035 Uiso 1 1 calc R U
C57 C 0.5528(2) -0.3586(3) 0.40779(14) 0.0372(8) Uani 1 1 d . .
H57A H 0.5352 -0.4160 0.3972 0.045 Uiso 1 1 calc R U
C58 C 0.4966(2) -0.2770(3) 0.39907(14) 0.0360(8) Uani 1 1 d . .
H58A H 0.4403 -0.2780 0.3827 0.043 Uiso 1 1 calc R U
C59 C 0.5238(2) -0.1948(2) 0.41454(13) 0.0318(8) Uani 1 1 d . .
H59A H 0.4867 -0.1383 0.4083 0.038 Uiso 1 1 calc R U
C60 C 0.6056(2) -0.1940(2) 0.43933(12) 0.0232(6) Uani 1 1 d . .
H60A H 0.6225 -0.1362 0.4499 0.028 Uiso 1 1 calc R U
B2 B 1.2417(2) -0.1994(2) 0.02469(13) 0.0173(6) Uani 1 1 d . .
C61 C 1.3405(2) -0.1919(2) 0.05200(11) 0.0210(6) Uani 1 1 d . .
C62 C 1.3756(2) -0.1072(2) 0.05971(13) 0.0270(7) Uani 1 1 d . .
H62A H 1.3431 -0.0523 0.0474 0.032 Uiso 1 1 calc R U
C63 C 1.4559(2) -0.0993(3) 0.08453(14) 0.0332(8) Uani 1 1 d . .
H63A H 1.4778 -0.0401 0.0882 0.040 Uiso 1 1 calc R U
C64 C 1.5041(2) -0.1778(3) 0.10383(14) 0.0347(8) Uani 1 1 d . .
H64A H 1.5590 -0.1732 0.1209 0.042 Uiso 1 1 calc R U
C65 C 1.4709(3) -0.2626(3) 0.09789(15) 0.0398(9) Uani 1 1 d . .
H65A H 1.5024 -0.3169 0.1116 0.048 Uiso 1 1 calc R U
C66 C 1.3912(2) -0.2698(2) 0.07186(13) 0.0293(7) Uani 1 1 d . .
H66A H 1.3708 -0.3293 0.0675 0.035 Uiso 1 1 calc R U
C67 C 1.1415(2) -0.19537(19) 0.07686(11) 0.0188(6) Uani 1 1 d . .
C68 C 1.1398(2) -0.1596(2) 0.13000(12) 0.0246(6) Uani 1 1 d . .
H68A H 1.1993 -0.1382 0.1366 0.030 Uiso 1 1 calc R U
C69 C 1.0532(3) -0.1546(2) 0.17326(13) 0.0314(7) Uani 1 1 d . .
H69A H 1.0550 -0.1302 0.2085 0.038 Uiso 1 1 calc R U
C70 C 0.9652(2) -0.1848(2) 0.16503(13) 0.0275(7) Uani 1 1 d . .
H70A H 0.9063 -0.1812 0.1943 0.033 Uiso 1 1 calc R U
C71 C 0.9643(2) -0.2204(2) 0.11352(13) 0.0251(7) Uani 1 1 d . .
H71A H 0.9044 -0.2413 0.1072 0.030 Uiso 1 1 calc R U
C72 C 1.0506(2) -0.2255(2) 0.07114(12) 0.0210(6) Uani 1 1 d . .
H72A H 1.0479 -0.2509 0.0363 0.025 Uiso 1 1 calc R U
C73 C 1.2334(2) -0.11254(19) -0.01957(11) 0.0167(6) Uani 1 1 d . .
C74 C 1.3192(2) -0.0837(2) -0.05722(12) 0.0225(6) Uani 1 1 d . .
H74A H 1.3827 -0.1151 -0.0563 0.027 Uiso 1 1 calc R U
C75 C 1.3148(2) -0.0111(2) -0.09572(12) 0.0228(6) Uani 1 1 d . .
H75A H 1.3747 0.0060 -0.1203 0.027 Uiso 1 1 calc R U
C76 C 1.2238(2) 0.03639(19) -0.09838(12) 0.0194(6) Uani 1 1 d . .
H76A H 1.2208 0.0869 -0.1240 0.023 Uiso 1 1 calc R U
C77 C 1.1374(2) 0.00904(19) -0.06318(11) 0.0185(6) Uani 1 1 d . .
H77A H 1.0741 0.0397 -0.0653 0.022 Uiso 1 1 calc R U
C78 C 1.1428(2) -0.06369(19) -0.02448(11) 0.0167(6) Uani 1 1 d . .
H78A H 1.0824 -0.0807 -0.0005 0.020 Uiso 1 1 calc R U
C79 C 1.25248(19) -0.2979(2) -0.00877(11) 0.0176(6) Uani 1 1 d . .
C80 C 1.2870(2) -0.3062(2) -0.06713(12) 0.0221(6) Uani 1 1 d . .
H80A H 1.3007 -0.2516 -0.0891 0.026 Uiso 1 1 calc R U
C81 C 1.3021(2) -0.3905(2) -0.09428(13) 0.0279(7) Uani 1 1 d . .
H81A H 1.3259 -0.3925 -0.1339 0.033 Uiso 1 1 calc R U
C82 C 1.2824(2) -0.4720(2) -0.06369(14) 0.0297(7) Uani 1 1 d . .
H82A H 1.2928 -0.5300 -0.0818 0.036 Uiso 1 1 calc R U
C83 C 1.2472(2) -0.4665(2) -0.00597(13) 0.0255(7) Uani 1 1 d . .
H83A H 1.2338 -0.5214 0.0157 0.031 Uiso 1 1 calc R U
C84 C 1.2313(2) -0.3817(2) 0.02040(12) 0.0213(6) Uani 1 1 d . .
H84A H 1.2051 -0.3801 0.0598 0.026 Uiso 1 1 calc R U
O13 O 0.5229(2) 0.33031(18) 0.24894(11) 0.0460(7) Uani 1 1 d . .
C85 C 0.4814(4) 0.2013(3) 0.2067(2) 0.0640(13) Uani 1 1 d . .
H85A H 0.4676 0.1362 0.2125 0.096 Uiso 1 1 calc R U
H85B H 0.5418 0.2063 0.1768 0.096 Uiso 1 1 calc R U
H85C H 0.4243 0.2370 0.1958 0.096 Uiso 1 1 calc R U
C86 C 0.4970(3) 0.2380(3) 0.2588(2) 0.0588(13) Uani 1 1 d . .
H86A H 0.4349 0.2364 0.2886 0.071 Uiso 1 1 calc R U
H86B H 0.5513 0.1995 0.2714 0.071 Uiso 1 1 calc R U
C87 C 0.5411(3) 0.3670(4) 0.29839(17) 0.0676(15) Uani 1 1 d . .
H87A H 0.5949 0.3279 0.3112 0.081 Uiso 1 1 calc R U
H87B H 0.4796 0.3685 0.3288 0.081 Uiso 1 1 calc R U
C88 C 0.5725(4) 0.4649(4) 0.2844(2) 0.0811(17) Uani 1 1 d . .
H88A H 0.5825 0.4931 0.3183 0.122 Uiso 1 1 calc R U
H88B H 0.5200 0.5023 0.2702 0.122 Uiso 1 1 calc R U
H88C H 0.6352 0.4623 0.2556 0.122 Uiso 1 1 calc R U
O14 O 0.7488(2) 0.6031(3) 0.20314(15) 0.0811(12) Uani 1 1 d . .
C89 C 0.7570(3) 0.6533(3) 0.2489(2) 0.0594(12) Uani 1 1 d . .
H89A H 0.8258 0.6726 0.2435 0.071 Uiso 1 1 calc R U
H89B H 0.7428 0.6146 0.2836 0.071 Uiso 1 1 calc R U
C90 C 0.6827(4) 0.7367(4) 0.2540(2) 0.0690(13) Uani 1 1 d . .
H90A H 0.6576 0.7549 0.2937 0.083 Uiso 1 1 calc R U
H90B H 0.7124 0.7899 0.2319 0.083 Uiso 1 1 calc R U
C91 C 0.6035(4) 0.7044(4) 0.2310(2) 0.0815(17) Uani 1 1 d . .
H91A H 0.5625 0.7568 0.2179 0.098 Uiso 1 1 calc R U
H91B H 0.5593 0.6668 0.2589 0.098 Uiso 1 1 calc R U
C92 C 0.6616(4) 0.6473(5) 0.1832(2) 0.097(2) Uani 1 1 d . .
H92A H 0.6207 0.6000 0.1739 0.117 Uiso 1 1 calc R U
H92B H 0.6835 0.6866 0.1495 0.117 Uiso 1 1 calc R U
O15 O 1.2171(3) -0.0385(3) 0.2605(2) 0.1018(14) Uani 1 1 d . .
C93 C 1.3068(4) -0.0133(4) 0.2272(3) 0.0819(17) Uani 1 1 d . .
H93A H 1.3082 0.0548 0.2273 0.098 Uiso 1 1 calc R U
H93B H 1.3130 -0.0326 0.1881 0.098 Uiso 1 1 calc R U
C94 C 1.3926(4) -0.0593(4) 0.2498(3) 0.0859(17) Uani 1 1 d . .
H94A H 1.4029 -0.0271 0.2827 0.103 Uiso 1 1 calc R U
H94B H 1.4559 -0.0655 0.2208 0.103 Uiso 1 1 calc R U
C95 C 1.3459(6) -0.1596(5) 0.2671(4) 0.143(4) Uani 1 1 d . .
H95A H 1.3683 -0.2049 0.2365 0.171 Uiso 1 1 calc R U
H95B H 1.3630 -0.1862 0.3019 0.171 Uiso 1 1 calc R U
C96 C 1.2387(5) -0.1300(4) 0.2754(3) 0.093(2) Uani 1 1 d . .
H96A H 1.2085 -0.1703 0.2532 0.111 Uiso 1 1 calc R U
H96B H 1.2065 -0.1393 0.3155 0.111 Uiso 1 1 calc R U

loop_
_atom_site_aniso_label
_atom_site_aniso_U_11
_atom_site_aniso_U_22
_atom_site_aniso_U_33
_atom_site_aniso_U_23
_atom_site_aniso_U_13
_atom_site_aniso_U_12
K1 0.0175(3) 0.0227(3) 0.0145(3) -0.0054(2) -0.0025(2) -0.0006(2)
O1 0.0362(12) 0.0224(11) 0.0246(11) -0.0068(9) 0.0071(9) -0.0127(9)
O2 0.0324(11) 0.0149(10) 0.0167(10) 0.0013(8) -0.0089(8) 0.0000(8)
O3 0.0235(11) 0.0341(13) 0.0319(12) -0.0133(10) 0.0040(9) 0.0000(9)
O4 0.0205(10) 0.0245(11) 0.0280(11) 0.0015(9) -0.0046(9) 0.0001(8)
O5 0.0272(12) 0.0459(14) 0.0227(11) -0.0004(10) -0.0100(9) -0.0087(10)
O6 0.0161(10) 0.0306(12) 0.0288(11) 0.0113(9) -0.0048(9) 0.0025(8)
N1 0.0404(17) 0.0339(16) 0.0284(15) -0.0128(12) -0.0001(12) -0.0127(13)
N2 0.0311(14) 0.0137(12) 0.0188(12) 0.0000(9) -0.0086(10) 0.0019(10)
C1 0.047(2) 0.035(2) 0.042(2) -0.0227(17) -0.0023(17) -0.0108(16)
C2 0.039(2) 0.0256(18) 0.043(2) -0.0063(15) 0.0022(16) -0.0153(15)
C3 0.0391(19) 0.0209(16) 0.0267(17) -0.0004(13) 0.0088(14) -0.0067(14)
C4 0.0385(18) 0.0176(15) 0.0190(15) 0.0047(12) -0.0010(13) 0.0013(13)
C5 0.050(2) 0.0226(16) 0.0198(15) 0.0049(12) -0.0191(14) -0.0076(14)
C6 0.057(2) 0.0171(15) 0.0190(15) -0.0015(12) -0.0143(15) -0.0032(14)
C7 0.057(2) 0.049(2) 0.0304(19) -0.0256(17) 0.0044(17) -0.0160(19)
C8 0.050(2) 0.039(2) 0.035(2) -0.0213(16) 0.0131(17) -0.0052(17)
C9 0.0221(16) 0.044(2) 0.0321(18) -0.0094(15) 0.0018(14) 0.0100(14)
C10 0.0138(15) 0.048(2) 0.0305(17) 0.0002(15) -0.0001(13) 0.0021(13)
C11 0.0217(16) 0.0218(16) 0.045(2) 0.0037(14) -0.0063(14) -0.0024(12)
C12 0.0352(18) 0.0195(16) 0.0415(19) 0.0019(13) -0.0220(15) -0.0040(13)
C13 0.036(2) 0.061(3) 0.0336(19) -0.0208(18) -0.0100(15) -0.0215(17)
C14 0.037(2) 0.067(3) 0.0275(18) -0.0054(17) -0.0143(15) -0.0155(18)
C15 0.0239(17) 0.045(2) 0.050(2) 0.0288(18) -0.0172(15) -0.0127(15)
C16 0.0197(16) 0.0296(18) 0.058(2) 0.0207(16) -0.0125(15) -0.0043(13)
C17 0.0330(17) 0.0188(15) 0.0286(17) 0.0041(13) 0.0023(13) 0.0080(13)
C18 0.0393(18) 0.0117(14) 0.0236(15) 0.0029(11) -0.0054(13) 0.0036(12)
K2 0.0147(3) 0.0177(3) 0.0123(3) -0.0027(2) -0.0035(2) 0.0017(2)
O7 0.0196(10) 0.0220(11) 0.0201(10) 0.0026(8) -0.0065(8) 0.0043(8)
O8 0.0231(11) 0.0280(11) 0.0178(10) -0.0018(8) -0.0088(8) -0.0003(8)
O9 0.0304(11) 0.0146(10) 0.0135(9) 0.0016(7) -0.0086(8) -0.0013(8)
O10 0.0334(12) 0.0172(10) 0.0180(10) -0.0018(8) -0.0011(9) -0.0094(9)
O11 0.0182(10) 0.0163(10) 0.0192(10) 0.0009(8) 0.0000(8) -0.0002(8)
O12 0.0165(10) 0.0211(10) 0.0217(10) -0.0053(8) 0.0007(8) 0.0019(8)
N3 0.0238(12) 0.0130(11) 0.0155(11) 0.0010(9) -0.0054(10) 0.0034(9)
N4 0.0192(12) 0.0254(13) 0.0221(13) -0.0108(10) -0.0038(10) -0.0003(10)
C19 0.0306(16) 0.0126(14) 0.0209(15) 0.0034(11) -0.0034(12) 0.0041(12)
C20 0.0279(16) 0.0173(14) 0.0228(15) 0.0047(12) -0.0039(12) 0.0069(12)
C21 0.0193(15) 0.0277(16) 0.0287(16) 0.0129(13) -0.0088(12) 0.0011(12)
C22 0.0217(15) 0.0392(19) 0.0228(15) 0.0050(13) -0.0096(12) -0.0026(13)
C23 0.0227(16) 0.0380(19) 0.0253(16) -0.0135(14) -0.0107(13) -0.0009(13)
C24 0.0253(16) 0.0278(17) 0.0320(17) -0.0106(13) -0.0098(13) -0.0044(13)
C25 0.0348(17) 0.0156(14) 0.0161(14) -0.0034(11) -0.0061(12) 0.0022(12)
C26 0.0383(17) 0.0147(14) 0.0156(14) -0.0003(11) -0.0122(12) -0.0026(12)
C27 0.0404(18) 0.0161(14) 0.0154(14) 0.0046(11) -0.0062(13) -0.0009(12)
C28 0.0406(19) 0.0232(16) 0.0167(14) 0.0016(12) 0.0002(13) -0.0067(13)
C29 0.0309(17) 0.0190(15) 0.0300(17) -0.0005(12) -0.0036(13) -0.0082(12)
C30 0.0309(17) 0.0166(15) 0.0327(17) -0.0056(12) -0.0073(13) -0.0045(12)
C31 0.0244(15) 0.0165(14) 0.0309(16) 0.0000(12) -0.0095(13) -0.0003(11)
C32 0.0209(15) 0.0175(15) 0.0333(17) 0.0022(12) -0.0022(13) -0.0005(11)
C33 0.0163(14) 0.0236(15) 0.0209(14) 0.0010(12) 0.0004(11) 0.0014(11)
C34 0.0151(14) 0.0249(15) 0.0195(14) 0.0000(12) -0.0002(11) 0.0038(11)
C35 0.0289(16) 0.0217(16) 0.0235(15) -0.0090(12) -0.0016(13) 0.0031(12)
C36 0.0289(17) 0.0305(17) 0.0222(15) -0.0144(13) -0.0050(13) 0.0006(13)
B1 0.0137(15) 0.0229(17) 0.0146(15) 0.0032(12) -0.0016(12) 0.0034(12)
C37 0.0174(14) 0.0202(14) 0.0147(13) -0.0018(11) -0.0040(11) 0.0016(11)
C38 0.0178(14) 0.0174(14) 0.0137(13) -0.0031(10) -0.0041(10) -0.0027(11)
C39 0.0186(14) 0.0161(14) 0.0188(14) -0.0040(11) -0.0076(11) 0.0013(11)
C40 0.0276(15) 0.0128(13) 0.0164(13) -0.0018(11) -0.0063(11) -0.0019(11)
C41 0.0192(15) 0.0253(16) 0.0214(15) -0.0001(12) 0.0028(12) -0.0027(12)
C42 0.0153(14) 0.0279(16) 0.0230(15) 0.0019(12) -0.0009(11) 0.0041(12)
C43 0.0131(13) 0.0253(15) 0.0172(14) 0.0041(11) -0.0052(11) 0.0058(11)
C44 0.0258(16) 0.0213(15) 0.0199(15) 0.0054(12) -0.0033(12) 0.0072(12)
C45 0.0354(18) 0.0287(17) 0.0188(15) -0.0010(13) -0.0020(13) 0.0104(14)
C46 0.0304(17) 0.0246(17) 0.0338(18) -0.0071(13) -0.0088(14) 0.0105(13)
C47 0.0255(16) 0.0205(15) 0.0352(18) 0.0055(13) -0.0096(13) 0.0027(12)
C48 0.0184(14) 0.0285(16) 0.0198(14) 0.0068(12) -0.0052(11) -0.0006(12)
C49 0.0190(14) 0.0215(15) 0.0166(14) 0.0065(11) -0.0012(11) 0.0071(11)
C50 0.0213(15) 0.0311(17) 0.0199(15) 0.0104(12) -0.0044(12) 0.0049(12)
C51 0.0170(15) 0.0287(17) 0.0343(18) 0.0167(14) 0.0015(13) 0.0070(12)
C52 0.0260(17) 0.0241(17) 0.041(2) 0.0091(14) 0.0133(14) 0.0110(13)
C53 0.045(2) 0.0232(17) 0.0229(16) -0.0011(13) 0.0095(14) 0.0075(14)
C54 0.0286(16) 0.0220(16) 0.0215(15) 0.0016(12) 0.0030(12) 0.0069(12)
C55 0.0143(14) 0.0340(17) 0.0123(13) 0.0000(12) 0.0016(11) 0.0039(12)
C56 0.0203(16) 0.0408(19) 0.0253(16) -0.0101(14) -0.0035(13) 0.0090(13)
C57 0.0271(18) 0.052(2) 0.0331(19) -0.0133(16) -0.0064(14) -0.0019(16)
C58 0.0204(16) 0.064(3) 0.0261(17) 0.0033(16) -0.0119(13) -0.0006(16)
C59 0.0242(16) 0.043(2) 0.0280(17) 0.0140(15) -0.0094(13) -0.0006(14)
C60 0.0207(15) 0.0315(17) 0.0163(14) 0.0104(12) -0.0033(11) -0.0034(12)
B2 0.0123(15) 0.0235(17) 0.0153(15) 0.0018(12) -0.0026(12) 0.0008(12)
C61 0.0136(13) 0.0349(17) 0.0124(13) 0.0039(12) -0.0001(11) 0.0000(12)
C62 0.0210(15) 0.0309(17) 0.0311(17) -0.0062(13) -0.0115(13) 0.0037(12)
C63 0.0286(17) 0.041(2) 0.0329(18) -0.0089(15) -0.0119(14) -0.0041(14)
C64 0.0265(17) 0.054(2) 0.0306(18) 0.0111(16) -0.0194(14) -0.0113(15)
C65 0.0338(19) 0.052(2) 0.040(2) 0.0244(17) -0.0230(16) -0.0097(16)
C66 0.0252(16) 0.0403(19) 0.0269(16) 0.0196(14) -0.0137(13) -0.0139(14)
C67 0.0181(14) 0.0195(14) 0.0176(14) 0.0022(11) -0.0042(11) 0.0044(11)
C68 0.0259(16) 0.0249(16) 0.0216(15) -0.0029(12) -0.0027(12) -0.0004(12)
C69 0.0397(19) 0.0265(17) 0.0224(16) -0.0035(13) 0.0019(14) 0.0055(14)
C70 0.0235(16) 0.0194(15) 0.0298(17) 0.0063(13) 0.0089(13) 0.0087(12)
C71 0.0157(14) 0.0183(15) 0.0366(18) 0.0103(13) -0.0001(12) 0.0047(11)
C72 0.0186(14) 0.0213(15) 0.0221(15) 0.0049(12) -0.0047(11) 0.0020(11)
C73 0.0177(14) 0.0176(14) 0.0162(13) -0.0027(11) -0.0063(11) -0.0012(11)
C74 0.0144(14) 0.0273(16) 0.0266(15) 0.0031(12) -0.0079(12) 0.0009(11)
C75 0.0180(14) 0.0252(16) 0.0257(15) 0.0028(12) -0.0044(12) -0.0064(12)
C76 0.0277(15) 0.0134(13) 0.0196(14) -0.0001(11) -0.0101(12) -0.0028(11)
C77 0.0187(14) 0.0191(14) 0.0190(14) -0.0058(11) -0.0080(11) 0.0036(11)
C78 0.0165(14) 0.0190(14) 0.0145(13) -0.0028(11) -0.0038(11) -0.0002(11)
C79 0.0105(13) 0.0242(15) 0.0176(14) 0.0033(11) -0.0052(10) 0.0053(11)
C80 0.0237(15) 0.0234(15) 0.0181(14) 0.0024(12) -0.0067(12) 0.0071(12)
C81 0.0291(17) 0.0322(18) 0.0200(15) -0.0035(13) -0.0062(13) 0.0119(13)
C82 0.0259(16) 0.0243(16) 0.0392(19) -0.0076(14) -0.0118(14) 0.0100(13)
C83 0.0204(15) 0.0234(16) 0.0328(17) 0.0064(13) -0.0088(13) 0.0012(12)
C84 0.0168(14) 0.0259(16) 0.0205(14) 0.0046(12) -0.0048(11) 0.0016(11)
O13 0.0456(15) 0.0416(15) 0.0520(16) -0.0048(12) -0.0175(13) 0.0081(12)
C85 0.055(3) 0.044(3) 0.094(4) 0.001(2) -0.019(3) -0.003(2)
C86 0.042(2) 0.049(3) 0.075(3) 0.018(2) -0.002(2) 0.017(2)
C87 0.054(3) 0.111(4) 0.033(2) -0.008(2) -0.013(2) 0.029(3)
C88 0.082(4) 0.077(4) 0.093(4) -0.035(3) -0.039(3) 0.007(3)
O14 0.0456(19) 0.123(3) 0.073(2) -0.042(2) -0.0150(17) 0.0228(19)
C89 0.052(3) 0.063(3) 0.069(3) 0.004(2) -0.025(2) -0.009(2)
C90 0.073(3) 0.059(3) 0.073(3) -0.011(3) -0.012(3) 0.001(3)
C91 0.084(4) 0.098(4) 0.056(3) -0.009(3) -0.016(3) 0.026(3)
C92 0.078(4) 0.148(6) 0.065(4) -0.030(4) -0.029(3) 0.037(4)
O15 0.089(3) 0.081(3) 0.119(4) 0.012(3) 0.011(3) -0.011(2)
C93 0.054(3) 0.057(3) 0.119(5) -0.019(3) 0.015(3) -0.001(2)
C94 0.053(3) 0.104(5) 0.091(4) 0.001(4) 0.005(3) -0.008(3)
C95 0.117(6) 0.082(5) 0.182(9) 0.022(5) 0.045(6) 0.029(4)
C96 0.083(4) 0.047(3) 0.152(6) 0.022(3) -0.038(4) -0.010(3)

loop_
_atom_type_symbol
_atom_type_description
_atom_type_scat_dispersion_real
_atom_type_scat_dispersion_imag
_atom_type_scat_source
C C 0.0033 0.0016 'International Tables Vol C Tables 4.2.6.8 and 6.1.1.4'
H H 0.0000 0.0000 'International Tables Vol C Tables 4.2.6.8 and 6.1.1.4'
B B 0.0013 0.0007 'International Tables Vol C Tables 4.2.6.8 and 6.1.1.4'
N N 0.0061 0.0033 'International Tables Vol C Tables 4.2.6.8 and 6.1.1.4'
O O 0.0106 0.0060 'International Tables Vol C Tables 4.2.6.8 and 6.1.1.4'
K K 0.2009 0.2494 'International Tables Vol C Tables 4.2.6.8 and 6.1.1.4'

loop_
_geom_angle_atom_site_label_1
_geom_angle_atom_site_label_2
_geom_angle_atom_site_label_3
_geom_angle
O3 K1 O1 97.06(7)
O3 K1 O4 60.90(6)
O1 K1 O4 121.44(7)
O3 K1 O6 122.47(7)
O1 K1 O6 135.15(6)
O4 K1 O6 97.71(6)
O3 K1 O5 98.10(7)
O1 K1 O5 97.45(7)
O4 K1 O5 136.35(6)
O6 K1 O5 59.73(7)
O3 K1 O2 136.26(7)
O1 K1 O2 60.61(6)
O4 K1 O2 97.21(6)
O6 K1 O2 96.17(6)
O5 K1 O2 120.44(6)
O3 K1 N1 60.46(7)
O1 K1 N1 60.05(7)
O4 K1 N1 120.83(7)
O6 K1 N1 119.57(8)
O5 K1 N1 60.31(8)
O2 K1 N1 119.92(7)
O3 K1 N2 120.62(7)
O1 K1 N2 119.50(6)
O4 K1 N2 60.25(6)
O6 K1 N2 59.93(6)
O5 K1 N2 119.06(7)
O2 K1 N2 59.48(6)
N1 K1 N2 178.92(7)
C3 O1 C2 110.8(2)
C3 O1 K1 114.96(16)
C2 O1 K1 119.03(19)
C4 O2 C5 111.2(2)
C4 O2 K1 111.37(16)
C5 O2 K1 116.45(16)
C9 O3 C8 110.5(3)
C9 O3 K1 113.06(18)
C8 O3 K1 118.13(18)
C11 O4 C10 111.9(2)
C11 O4 K1 117.32(17)
C10 O4 K1 113.77(17)
C14 O5 C15 111.2(3)
C14 O5 K1 118.6(2)
C15 O5 K1 114.37(17)
C16 O6 C17 110.4(2)
C16 O6 K1 116.82(18)
C17 O6 K1 118.28(16)
C1 N1 C7 108.7(3)
C1 N1 C13 110.8(3)
C7 N1 C13 110.3(3)
C1 N1 K1 109.91(19)
C7 N1 K1 108.64(19)
C13 N1 K1 108.46(19)
C18 N2 C6 109.5(2)
C18 N2 C12 109.7(2)
C6 N2 C12 110.4(2)
C18 N2 K1 108.87(17)
C6 N2 K1 110.02(17)
C12 N2 K1 108.42(17)
N1 C1 C2 113.8(3)
O1 C2 C1 108.5(3)
O1 C3 C4 109.2(2)
O2 C4 C3 109.3(3)
O2 C5 C6 108.7(2)
N2 C6 C5 113.4(3)
N1 C7 C8 113.3(3)
O3 C8 C7 108.8(3)
O3 C9 C10 108.5(3)
O4 C10 C9 108.9(3)
O4 C11 C12 109.1(3)
N2 C12 C11 113.7(2)
N1 C13 C14 115.1(3)
O5 C14 C13 108.8(3)
O5 C15 C16 110.2(3)
O6 C16 C15 110.0(3)
O6 C17 C18 109.5(2)
N2 C18 C17 113.9(2)
O12 K2 O7 116.62(6)
O12 K2 O11 61.05(6)
O7 K2 O11 96.57(6)
O12 K2 O9 134.71(6)
O7 K2 O9 102.88(6)
O11 K2 O9 94.70(6)
O12 K2 O8 96.32(6)
O7 K2 O8 59.28(6)
O11 K2 O8 136.96(6)
O9 K2 O8 123.65(6)
O12 K2 O10 95.43(6)
O7 K2 O10 143.29(6)
O11 K2 O10 115.33(6)
O9 K2 O10 58.96(5)
O8 K2 O10 102.06(6)
O12 K2 N4 60.79(6)
O7 K2 N4 119.75(7)
O11 K2 N4 120.47(6)
O9 K2 N4 117.68(6)
O8 K2 N4 61.39(6)
O10 K2 N4 59.71(6)
O12 K2 N3 120.64(6)
O7 K2 N3 61.07(6)
O11 K2 N3 60.65(6)
O9 K2 N3 60.45(6)
O8 K2 N3 119.06(6)
O10 K2 N3 118.53(6)
N4 K2 N3 178.10(7)
C20 O7 C21 111.6(2)
C20 O7 K2 116.52(15)
C21 O7 K2 118.99(16)
C22 O8 C23 111.2(2)
C22 O8 K2 113.89(16)
C23 O8 K2 117.04(16)
C26 O9 C27 110.4(2)
C26 O9 K2 119.78(15)
C27 O9 K2 115.15(15)
C29 O10 C28 110.7(2)
C29 O10 K2 117.44(17)
C28 O10 K2 117.18(16)
C32 O11 C33 110.6(2)
C32 O11 K2 117.25(15)
C33 O11 K2 112.78(16)
C34 O12 C35 110.7(2)
C34 O12 K2 115.01(15)
C35 O12 K2 119.17(16)
C31 N3 C25 110.9(2)
C31 N3 C19 109.9(2)
C25 N3 C19 109.0(2)
C31 N3 K2 109.44(16)
C25 N3 K2 108.20(16)
C19 N3 K2 109.34(16)
C30 N4 C24 108.5(2)
C30 N4 C36 109.7(2)
C24 N4 C36 110.6(2)
C30 N4 K2 111.53(16)
C24 N4 K2 107.82(17)
C36 N4 K2 108.71(17)
N3 C19 C20 114.4(2)
O7 C20 C19 110.0(2)
O7 C21 C22 110.1(2)
O8 C22 C21 109.8(2)
O8 C23 C24 111.2(2)
N4 C24 C23 114.1(3)
N3 C25 C26 114.5(2)
O9 C26 C25 109.2(2)
O9 C27 C28 109.8(2)
O10 C28 C27 109.3(2)
O10 C29 C30 108.7(2)
N4 C30 C29 114.1(2)
N3 C31 C32 113.5(2)
O11 C32 C31 109.8(2)
O11 C33 C34 109.2(2)
O12 C34 C33 109.9(2)
O12 C35 C36 109.3(2)
N4 C36 C35 113.3(2)
C43 B1 C55 109.6(2)
C43 B1 C49 110.0(2)
C55 B1 C49 108.9(2)
C43 B1 C37 109.7(2)
C55 B1 C37 109.4(2)
C49 B1 C37 109.2(2)
C38 C37 C42 114.3(3)
C38 C37 B1 123.9(2)
C42 C37 B1 121.7(2)
C39 C38 C37 122.9(3)
C40 C39 C38 120.4(3)
C41 C40 C39 118.8(3)
C40 C41 C42 120.1(3)
C41 C42 C37 123.4(3)
C44 C43 C48 114.5(3)
C44 C43 B1 123.6(3)
C48 C43 B1 121.8(2)
C45 C44 C43 123.1(3)
C46 C45 C44 120.3(3)
C47 C46 C45 118.7(3)
C46 C47 C48 120.3(3)
C47 C48 C43 123.2(3)
C54 C49 C50 115.3(3)
C54 C49 B1 123.1(3)
C50 C49 B1 121.6(3)
C51 C50 C49 123.1(3)
C52 C51 C50 119.8(3)
C53 C52 C51 119.0(3)
C52 C53 C54 120.9(3)
C49 C54 C53 121.7(3)
C60 C55 C56 114.5(3)
C60 C55 B1 123.9(3)
C56 C55 B1 121.5(3)
C57 C56 C55 123.3(3)
C56 C57 C58 120.1(3)
C59 C58 C57 118.9(3)
C58 C59 C60 120.2(3)
C59 C60 C55 123.0(3)
C73 B2 C67 110.5(2)
C73 B2 C79 109.2(2)
C67 B2 C79 109.7(2)
C73 B2 C61 109.5(2)
C67 B2 C61 107.6(2)
C79 B2 C61 110.3(2)
C62 C61 C66 115.3(3)
C62 C61 B2 122.3(3)
C66 C61 B2 122.3(3)
C63 C62 C61 123.2(3)
C64 C63 C62 119.9(3)
C65 C64 C63 118.8(3)
C64 C65 C66 120.7(3)
C65 C66 C61 122.1(3)
C72 C67 C68 114.9(3)
C72 C67 B2 122.1(2)
C68 C67 B2 123.0(3)
C69 C68 C67 122.1(3)
C70 C69 C68 120.5(3)
C71 C70 C69 118.9(3)
C70 C71 C72 120.1(3)
C71 C72 C67 123.5(3)
C78 C73 C74 114.9(2)
C78 C73 B2 124.0(2)
C74 C73 B2 121.2(2)
C75 C74 C73 122.7(3)
C76 C75 C74 120.4(3)
C77 C76 C75 118.9(3)
C76 C77 C78 120.2(3)
C77 C78 C73 122.9(3)
C80 C79 C84 114.7(3)
C80 C79 B2 123.8(2)
C84 C79 B2 121.4(2)
C81 C80 C79 123.2(3)
C80 C81 C82 120.2(3)
C83 C82 C81 118.3(3)
C84 C83 C82 120.8(3)
C83 C84 C79 122.8(3)
C86 O13 C87 110.4(4)
O13 C86 C85 109.1(4)
O13 C87 C88 107.7(4)
C89 O14 C92 106.8(4)
O14 C89 C90 108.1(4)
C91 C90 C89 102.4(4)
C90 C91 C92 102.0(5)
O14 C92 C91 104.8(4)
C93 O15 C96 104.1(5)
O15 C93 C94 109.3(5)
C93 C94 C95 97.4(5)
C96 C95 C94 99.7(5)
O15 C96 C95 114.7(5)

loop_
_geom_bond_atom_site_label_1
_geom_bond_atom_site_label_2
_geom_bond_distance
K1 O3 2.797(2)
K1 O1 2.802(2)
K1 O4 2.803(2)
K1 O6 2.811(2)
K1 O5 2.829(2)
K1 O2 2.877(2)
K1 N1 3.015(3)
K1 N2 3.052(2)
O1 C3 1.425(4)
O1 C2 1.436(4)
O2 C4 1.421(3)
O2 C5 1.429(4)
O3 C9 1.422(4)
O3 C8 1.424(4)
O4 C11 1.423(4)
O4 C10 1.429(4)
O5 C14 1.412(4)
O5 C15 1.444(4)
O6 C16 1.420(4)
O6 C17 1.429(4)
N1 C1 1.452(5)
N1 C7 1.481(4)
N1 C13 1.491(5)
N2 C18 1.471(4)
N2 C6 1.471(4)
N2 C12 1.473(4)
C1 C2 1.518(5)
C3 C4 1.501(5)
C5 C6 1.509(4)
C7 C8 1.504(6)
C9 C10 1.492(5)
C11 C12 1.505(5)
C13 C14 1.493(6)
C15 C16 1.462(5)
C17 C18 1.496(5)
K2 O12 2.7842(19)
K2 O7 2.8146(19)
K2 O11 2.822(2)
K2 O9 2.8354(19)
K2 O8 2.840(2)
K2 O10 2.863(2)
K2 N4 2.985(2)
K2 N3 2.997(2)
O7 C20 1.421(4)
O7 C21 1.432(3)
O8 C22 1.420(4)
O8 C23 1.434(3)
O9 C26 1.426(3)
O9 C27 1.431(3)
O10 C29 1.426(3)
O10 C28 1.428(3)
O11 C32 1.420(3)
O11 C33 1.433(3)
O12 C34 1.421(3)
O12 C35 1.432(3)
N3 C31 1.473(4)
N3 C25 1.473(3)
N3 C19 1.480(3)
N4 C30 1.466(4)
N4 C24 1.467(4)
N4 C36 1.482(4)
C19 C20 1.507(4)
C21 C22 1.494(4)
C23 C24 1.501(5)
C25 C26 1.510(4)
C27 C28 1.484(4)
C29 C30 1.505(4)
C31 C32 1.509(4)
C33 C34 1.494(4)
C35 C36 1.499(4)
B1 C43 1.644(4)
B1 C55 1.652(4)
B1 C49 1.654(4)
B1 C37 1.656(4)
C37 C38 1.405(4)
C37 C42 1.409(4)
C38 C39 1.395(4)
C39 C40 1.388(4)
C40 C41 1.380(4)
C41 C42 1.394(4)
C43 C44 1.406(4)
C43 C48 1.408(4)
C44 C45 1.394(4)
C45 C46 1.388(5)
C46 C47 1.385(4)
C47 C48 1.392(4)
C49 C54 1.401(4)
C49 C50 1.404(4)
C50 C51 1.393(4)
C51 C52 1.379(5)
C52 C53 1.373(5)
C53 C54 1.404(4)
C55 C60 1.400(4)
C55 C56 1.405(4)
C56 C57 1.381(4)
C57 C58 1.389(5)
C58 C59 1.374(5)
C59 C60 1.395(4)
B2 C73 1.643(4)
B2 C67 1.650(4)
B2 C79 1.651(4)
B2 C61 1.657(4)
C61 C62 1.397(4)
C61 C66 1.400(4)
C62 C63 1.390(4)
C63 C64 1.385(5)
C64 C65 1.375(5)
C65 C66 1.399(4)
C67 C72 1.400(4)
C67 C68 1.413(4)
C68 C69 1.400(4)
C69 C70 1.383(5)
C70 C71 1.382(5)
C71 C72 1.385(4)
C73 C78 1.401(4)
C73 C74 1.409(4)
C74 C75 1.393(4)
C75 C76 1.384(4)
C76 C77 1.382(4)
C77 C78 1.399(4)
C79 C80 1.405(4)
C79 C84 1.407(4)
C80 C81 1.390(4)
C81 C82 1.390(5)
C82 C83 1.388(4)
C83 C84 1.386(4)
O13 C86 1.416(5)
O13 C87 1.420(5)
C85 C86 1.466(6)
C87 C88 1.528(8)
O14 C89 1.389(5)
O14 C92 1.478(6)
C89 C90 1.499(7)
C90 C91 1.455(7)
C91 C92 1.489(7)
O15 C93 1.386(6)
O15 C96 1.387(6)
C93 C94 1.504(8)
C94 C95 1.648(9)
C95 C96 1.465(9)
